data_1503240
loop_
_publ_author_name
'Hong, Deng'
'Chen, Zhengbo'
'Lin, Xufeng'
'Wang, Yanguang'

_publ_section_title
;
 Synthesis of substituted indoles from 2-azidoacrylates and ortho-silyl
 aryltriflates.
;
_journal_issue 20
_journal_name_full 'Organic letters'
_journal_page_first 4608
_journal_page_last 4611
_journal_paper_doi 10.1021/ol101934v
_journal_volume 12
_journal_year 2010
_chemical_formula_moiety 'C18 H17 N O3'
_chemical_formula_sum 'C18 H17 N O3'
_chemical_formula_weight 295.33
_chemical_name_systematic
; 
 ? 
;
_space_group_IT_number 14
_symmetry_cell_setting monoclinic
_symmetry_space_group_name_Hall '-P 2yn'
_symmetry_space_group_name_H-M 'P 1 21/n 1'
_atom_sites_solution_hydrogens geom
_atom_sites_solution_primary direct
_atom_sites_solution_secondary difmap
_audit_creation_method SHELXL-97
_cell_angle_alpha 90.00
_cell_angle_beta 90.811(4)
_cell_angle_gamma 90.00
_cell_formula_units_Z 4
_cell_length_a 6.7647(3)
_cell_length_b 17.5609(8)
_cell_length_c 13.1322(6)
_cell_measurement_reflns_used 2830
_cell_measurement_temperature 293(2)
_cell_measurement_theta_max 28.4240
_cell_measurement_theta_min 3.2208
_cell_volume 1559.87(12)
_computing_cell_refinement
;
CrysAlisPro, Oxford Diffraction Ltd.,
Version 1.171.33.52 (release 06-11-2009 CrysAlis171 .NET)
(compiled Nov  6 2009,16:24:50)
;
_computing_data_collection
;
CrysAlisPro, Oxford Diffraction Ltd.,
Version 1.171.33.52 (release 06-11-2009 CrysAlis171 .NET)
(compiled Nov  6 2009,16:24:50)
;
_computing_data_reduction
;
CrysAlisPro, Oxford Diffraction Ltd.,
Version 1.171.33.52 (release 06-11-2009 CrysAlis171 .NET)
(compiled Nov  6 2009,16:24:50)
;
_computing_molecular_graphics
;
 OLEX2: a complete structure solution, refinement and analysis program.
 Dolomanov et al., J. Appl. Cryst. (2009). 42, 339-341
;
_computing_publication_material
;
 OLEX2: a complete structure solution, refinement and analysis program.
 Dolomanov et al., J. Appl. Cryst. (2009). 42, 339-341
;
_diffrn_ambient_temperature 293(2)
_diffrn_detector_area_resol_mean 10.3592
_diffrn_measured_fraction_theta_full 0.950
_diffrn_measured_fraction_theta_max 0.950
_diffrn_measurement_device_type 'Xcalibur, Atlas, Gemini ultra'
_diffrn_measurement_method '\w scans'
_diffrn_radiation_monochromator graphite
_diffrn_radiation_source 'fine-focus sealed tube'
_diffrn_radiation_type MoK\a
_diffrn_radiation_wavelength 0.71073
_diffrn_reflns_av_R_equivalents 0.0250
_diffrn_reflns_av_sigmaI/netI 0.0349
_diffrn_reflns_limit_h_max 6
_diffrn_reflns_limit_h_min -8
_diffrn_reflns_limit_k_max 20
_diffrn_reflns_limit_k_min -20
_diffrn_reflns_limit_l_max 11
_diffrn_reflns_limit_l_min -15
_diffrn_reflns_number 6696
_diffrn_reflns_theta_full 25.00
_diffrn_reflns_theta_max 25.00
_diffrn_reflns_theta_min 3.23
_exptl_absorpt_coefficient_mu 0.086
_exptl_absorpt_correction_T_max 0.98
_exptl_absorpt_correction_T_min 0.96
_exptl_absorpt_correction_type multi-scan
_exptl_absorpt_process_details
;
CrysAlisPro, Oxford Diffraction Ltd.,
Version 1.171.33.53 (release 17-11-2009 CrysAlis171 .NET)
(compiled Nov 17 2009,16:58:22)
Empirical absorption correction using spherical harmonics,
 implemented in SCALE3 ABSPACK scaling algorithm.
;
_exptl_crystal_colour colorless
_exptl_crystal_density_diffrn 1.258
_exptl_crystal_density_method 'not measured'
_exptl_crystal_description block
_exptl_crystal_F_000 624
_exptl_crystal_size_max 0.38
_exptl_crystal_size_mid 0.32
_exptl_crystal_size_min 0.25
_refine_diff_density_max 0.129
_refine_diff_density_min -0.143
_refine_diff_density_rms 0.027
_refine_ls_extinction_method none
_refine_ls_goodness_of_fit_ref 0.903
_refine_ls_hydrogen_treatment constr
_refine_ls_matrix_type full
_refine_ls_number_parameters 201
_refine_ls_number_reflns 2610
_refine_ls_number_restraints 0
_refine_ls_restrained_S_all 0.903
_refine_ls_R_factor_all 0.0616
_refine_ls_R_factor_gt 0.0354
_refine_ls_shift/su_max 0.000
_refine_ls_shift/su_mean 0.000
_refine_ls_structure_factor_coef Fsqd
_refine_ls_weighting_details 'calc w=1/[\s^2^(Fo^2^)+(0.0557P)^2^+0.0000P] where P=(Fo^2^+2Fc^2^)/3'
_refine_ls_weighting_scheme calc
_refine_ls_wR_factor_gt 0.0858
_refine_ls_wR_factor_ref 0.0913
_reflns_number_gt 1667
_reflns_number_total 2610
_reflns_threshold_expression >2sigma(I)
_cod_data_source_file ol101934v_si_004.cif
_cod_data_source_block 091130_hongd_3ome_mo
_cod_depositor_comments
;
The following automatic conversions were performed:

'_symmetry_cell_setting' value 'Monoclinic' changed to 'monoclinic'
according to /home/saulius/struct/CIF-dictionaries/cif_core.dic
dictionary named 'cif_core.dic' version 2.4.2 from 2011-04-26.

Automatic conversion script
Id: cif_fix_values 1715 2011-07-08 13:25:40Z adriana 
;
_cod_original_cell_volume 1559.87(11)
_cod_original_sg_symbol_Hall '-P 2yn '
_cod_original_sg_symbol_H-M 'P 21/n'
_cod_database_code 1503240

loop_
_symmetry_equiv_pos_as_xyz
'x, y, z'
'-x+1/2, y+1/2, -z+1/2'
'-x, -y, -z'
'x-1/2, -y-1/2, z-1/2'

loop_
_atom_site_label
_atom_site_type_symbol
_atom_site_fract_x
_atom_site_fract_y
_atom_site_fract_z
_atom_site_U_iso_or_equiv
_atom_site_adp_type
_atom_site_occupancy
_atom_site_symmetry_multiplicity
_atom_site_calc_flag
_atom_site_refinement_flags
O1 O -0.04724(16) -0.23712(6) 1.00548(9) 0.0653(4) Uani 1 1 d .
O2 O 0.15647(17) 0.05084(6) 0.94525(11) 0.0825(5) Uani 1 1 d .
O3 O 0.44444(14) 0.05784(5) 0.86738(8) 0.0567(3) Uani 1 1 d .
N1 N 0.16668(16) -0.10744(6) 0.93324(9) 0.0463(3) Uani 1 1 d .
H1 H 0.0727 -0.0916 0.9713 0.056 Uiso 1 1 calc R
C1 C -0.1572(3) -0.30297(9) 1.03383(17) 0.0834(6) Uani 1 1 d .
H1A H -0.2098 -0.3272 0.9738 0.125 Uiso 1 1 calc R
H1B H -0.2637 -0.2882 1.0771 0.125 Uiso 1 1 calc R
H1C H -0.0719 -0.3378 1.0697 0.125 Uiso 1 1 calc R
C2 C 0.1120(2) -0.24837(8) 0.94455(12) 0.0500(4) Uani 1 1 d .
C3 C 0.1878(2) -0.31645(9) 0.91356(13) 0.0603(5) Uani 1 1 d .
H3 H 0.1307 -0.3616 0.9358 0.072 Uiso 1 1 calc R
C4 C 0.3511(2) -0.31935(9) 0.84829(14) 0.0657(5) Uani 1 1 d .
H4 H 0.3986 -0.3666 0.8280 0.079 Uiso 1 1 calc R
C5 C 0.4419(2) -0.25528(9) 0.81386(13) 0.0568(4) Uani 1 1 d .
H5 H 0.5480 -0.2585 0.7698 0.068 Uiso 1 1 calc R
C6 C 0.37099(19) -0.18388(8) 0.84676(11) 0.0453(4) Uani 1 1 d .
C7 C 0.20737(19) -0.18166(8) 0.91174(11) 0.0436(4) Uani 1 1 d .
C8 C 0.30093(19) -0.06184(8) 0.88395(11) 0.0437(4) Uani 1 1 d .
C9 C 0.42848(19) -0.10654(8) 0.82874(11) 0.0431(4) Uani 1 1 d .
C10 C 0.5901(2) -0.08319(8) 0.76022(11) 0.0443(4) Uani 1 1 d .
C11 C 0.7751(2) -0.11712(9) 0.76946(12) 0.0542(4) Uani 1 1 d .
H11 H 0.7980 -0.1528 0.8206 0.065 Uiso 1 1 calc R
C12 C 0.9252(2) -0.09871(11) 0.70391(14) 0.0657(5) Uani 1 1 d .
H12 H 1.0483 -0.1218 0.7113 0.079 Uiso 1 1 calc R
C13 C 0.8933(3) -0.04639(11) 0.62790(14) 0.0724(6) Uani 1 1 d .
H13 H 0.9947 -0.0339 0.5838 0.087 Uiso 1 1 calc R
C14 C 0.7114(3) -0.01240(10) 0.61695(13) 0.0683(5) Uani 1 1 d .
H14 H 0.6897 0.0230 0.5653 0.082 Uiso 1 1 calc R
C15 C 0.5608(2) -0.03066(9) 0.68236(12) 0.0557(4) Uani 1 1 d .
H15 H 0.4379 -0.0075 0.6742 0.067 Uiso 1 1 calc R
C16 C 0.2896(2) 0.02058(8) 0.90193(11) 0.0483(4) Uani 1 1 d .
C17 C 0.4474(2) 0.13941(8) 0.88298(13) 0.0574(4) Uani 1 1 d .
H17B H 0.4568 0.1510 0.9551 0.069 Uiso 1 1 calc R
H17A H 0.3274 0.1622 0.8556 0.069 Uiso 1 1 calc R
C18 C 0.6244(3) 0.16981(10) 0.82879(14) 0.0794(6) Uani 1 1 d .
H18A H 0.6085 0.1614 0.7569 0.119 Uiso 1 1 calc R
H18C H 0.7411 0.1440 0.8530 0.119 Uiso 1 1 calc R
H18B H 0.6369 0.2234 0.8418 0.119 Uiso 1 1 calc R

loop_
_atom_site_aniso_label
_atom_site_aniso_U_11
_atom_site_aniso_U_22
_atom_site_aniso_U_33
_atom_site_aniso_U_23
_atom_site_aniso_U_13
_atom_site_aniso_U_12
O1 0.0701(7) 0.0425(6) 0.0839(9) 0.0029(6) 0.0247(7) -0.0107(5)
O2 0.0767(8) 0.0462(7) 0.1261(12) -0.0072(7) 0.0573(8) -0.0018(6)
O3 0.0543(6) 0.0423(7) 0.0739(8) -0.0059(5) 0.0200(6) -0.0097(5)
N1 0.0450(7) 0.0387(7) 0.0554(8) -0.0006(6) 0.0125(6) -0.0007(6)
C1 0.0976(14) 0.0519(11) 0.1015(16) 0.0079(11) 0.0343(12) -0.0178(10)
C2 0.0528(9) 0.0414(9) 0.0557(10) 0.0027(8) 0.0009(8) -0.0017(7)
C3 0.0703(10) 0.0378(9) 0.0726(12) 0.0027(9) 0.0004(9) -0.0015(8)
C4 0.0735(11) 0.0419(10) 0.0816(13) -0.0066(9) 0.0017(10) 0.0106(9)
C5 0.0562(9) 0.0499(10) 0.0646(11) -0.0038(9) 0.0054(8) 0.0097(8)
C6 0.0447(8) 0.0425(9) 0.0487(9) -0.0011(7) -0.0012(7) 0.0040(7)
C7 0.0456(8) 0.0381(9) 0.0470(9) -0.0014(7) -0.0017(7) 0.0007(7)
C8 0.0400(8) 0.0403(9) 0.0511(9) 0.0023(7) 0.0071(7) -0.0007(6)
C9 0.0388(7) 0.0444(9) 0.0461(9) 0.0013(7) 0.0012(7) 0.0023(7)
C10 0.0455(8) 0.0438(9) 0.0435(9) -0.0032(7) 0.0034(7) 0.0010(7)
C11 0.0452(8) 0.0633(10) 0.0543(10) 0.0056(8) 0.0044(8) 0.0054(7)
C12 0.0478(9) 0.0829(13) 0.0666(11) 0.0016(11) 0.0108(9) 0.0070(8)
C13 0.0650(11) 0.0873(14) 0.0654(13) 0.0045(11) 0.0247(10) -0.0056(10)
C14 0.0826(13) 0.0655(12) 0.0573(11) 0.0140(9) 0.0176(10) 0.0032(9)
C15 0.0581(9) 0.0520(10) 0.0571(10) 0.0033(8) 0.0059(8) 0.0094(8)
C16 0.0475(8) 0.0427(9) 0.0550(10) 0.0008(8) 0.0134(8) -0.0019(7)
C17 0.0691(10) 0.0399(10) 0.0633(11) -0.0009(8) 0.0045(9) -0.0121(7)
C18 0.0930(13) 0.0722(12) 0.0730(13) 0.0087(10) 0.0072(10) -0.0370(11)

loop_
_atom_type_symbol
_atom_type_description
_atom_type_scat_dispersion_real
_atom_type_scat_dispersion_imag
_atom_type_scat_source
C C 0.0033 0.0016 'International Tables Vol C Tables 4.2.6.8 and 6.1.1.4'
H H 0.0000 0.0000 'International Tables Vol C Tables 4.2.6.8 and 6.1.1.4'
O O 0.0106 0.0060 'International Tables Vol C Tables 4.2.6.8 and 6.1.1.4'
N N 0.0061 0.0033 'International Tables Vol C Tables 4.2.6.8 and 6.1.1.4'

loop_
_geom_angle_atom_site_label_1
_geom_angle_atom_site_label_2
_geom_angle_atom_site_label_3
_geom_angle
C2 O1 C1 117.00(12)
C16 O3 C17 116.83(10)
C7 N1 C8 108.78(10)
C7 N1 H1 125.6
C8 N1 H1 125.6
O1 C1 H1A 109.5
O1 C1 H1B 109.5
H1A C1 H1B 109.5
O1 C1 H1C 109.5
H1A C1 H1C 109.5
H1B C1 H1C 109.5
O1 C2 C3 127.17(13)
O1 C2 C7 115.33(12)
C3 C2 C7 117.50(14)
C2 C3 C4 120.94(14)
C2 C3 H3 119.5
C4 C3 H3 119.5
C5 C4 C3 122.22(14)
C5 C4 H4 118.9
C3 C4 H4 118.9
C4 C5 C6 118.37(14)
C4 C5 H5 120.8
C6 C5 H5 120.8
C7 C6 C5 118.91(13)
C7 C6 C9 106.94(11)
C5 C6 C9 134.15(13)
N1 C7 C6 108.36(12)
N1 C7 C2 129.62(13)
C6 C7 C2 122.02(13)
N1 C8 C9 109.70(12)
N1 C8 C16 117.43(11)
C9 C8 C16 132.80(12)
C8 C9 C6 106.21(11)
C8 C9 C10 129.27(13)
C6 C9 C10 124.48(12)
C15 C10 C11 117.89(13)
C15 C10 C9 122.10(13)
C11 C10 C9 119.92(13)
C12 C11 C10 121.01(16)
C12 C11 H11 119.5
C10 C11 H11 119.5
C13 C12 C11 120.11(16)
C13 C12 H12 119.9
C11 C12 H12 119.9
C12 C13 C14 119.93(15)
C12 C13 H13 120.0
C14 C13 H13 120.0
C13 C14 C15 120.16(16)
C13 C14 H14 119.9
C15 C14 H14 119.9
C14 C15 C10 120.90(15)
C14 C15 H15 119.5
C10 C15 H15 119.5
O2 C16 O3 123.31(13)
O2 C16 C8 123.72(12)
O3 C16 C8 112.94(11)
O3 C17 C18 107.14(12)
O3 C17 H17B 110.3
C18 C17 H17B 110.3
O3 C17 H17A 110.3
C18 C17 H17A 110.3
H17B C17 H17A 108.5
C17 C18 H18A 109.5
C17 C18 H18C 109.5
H18A C18 H18C 109.5
C17 C18 H18B 109.5
H18A C18 H18B 109.5
H18C C18 H18B 109.5

loop_
_geom_bond_atom_site_label_1
_geom_bond_atom_site_label_2
_geom_bond_distance
O1 C2 1.3651(17)
O1 C1 1.4271(18)
O2 C16 1.1966(16)
O3 C16 1.3207(15)
O3 C17 1.4471(17)
N1 C7 1.3626(17)
N1 C8 1.3789(16)
N1 H1 0.8600
C1 H1A 0.9600
C1 H1B 0.9600
C1 H1C 0.9600
C2 C3 1.365(2)
C2 C7 1.408(2)
C3 C4 1.409(2)
C3 H3 0.9300
C4 C5 1.362(2)
C4 H4 0.9300
C5 C6 1.412(2)
C5 H5 0.9300
C6 C7 1.4076(18)
C6 C9 1.4334(19)
C8 C9 1.3799(18)
C8 C16 1.469(2)
C9 C10 1.4833(18)
C10 C15 1.389(2)
C10 C11 1.390(2)
C11 C12 1.379(2)
C11 H11 0.9300
C12 C13 1.371(2)
C12 H12 0.9300
C13 C14 1.374(2)
C13 H13 0.9300
C14 C15 1.380(2)
C14 H14 0.9300
C15 H15 0.9300
C17 C18 1.4997(19)
C17 H17B 0.9700
C17 H17A 0.9700
C18 H18A 0.9600
C18 H18C 0.9600
C18 H18B 0.9600
